data_7249772
loop_
_publ_author_name
'Ali, Muhammad Imran'
'Hussain, Javid'
'Anwar, Muhammad Usman'
'Al-Harrasi, Ahmed'
'Naseer, Muhammad Moazzam'

_publ_section_title
;
 Intramolecular noncovalent C-bonding driven conformational preference in
 spiroisatin-based N-acyl hydrazones
;
_journal_issue 2
_journal_name_full 'RSC Advances'
_journal_page_first 1152
_journal_page_last 1162
_journal_paper_doi 10.1039/D4RA08086F
_journal_volume 15
_journal_year 2025
_chemical_formula_moiety 'C19 H16 N4 O6'
_chemical_formula_sum 'C19 H16 N4 O6'
_chemical_formula_weight 396.36
_space_group_crystal_system orthorhombic
_space_group_IT_number 61
_space_group_name_Hall '-P 2ac 2ab'
_space_group_name_H-M_alt 'P b c a'
_atom_sites_solution_hydrogens mixed
_audit_creation_method SHELXL-2019/1
_audit_update_record
;
2024-11-17 deposited with the CCDC.	2025-01-07 downloaded from the CCDC.
;
_cell_angle_alpha 90
_cell_angle_beta 90
_cell_angle_gamma 90
_cell_formula_units_Z 8
_cell_length_a 11.3766(9)
_cell_length_b 15.4494(10)
_cell_length_c 20.4864(17)
_cell_measurement_reflns_used 47053
_cell_measurement_temperature 296(2)
_cell_measurement_theta_max 26.49
_cell_measurement_theta_min 2.98
_cell_volume 3600.7(5)
_computing_cell_refinement 'Bruker SAINT'
_computing_data_collection 'Bruker APEX2'
_computing_data_reduction 'Bruker SAINT'
_computing_molecular_graphics 'Bruker SHELXTL'
_computing_publication_material 'Bruker SHELXTL'
_computing_structure_refinement 'SHELXL-2018/3 (Sheldrick, 2018)'
_computing_structure_solution 'SHELXT 2018/2 (Sheldrick, 2018)'
_diffrn_ambient_temperature 296(2)
_diffrn_measured_fraction_theta_full 0.998
_diffrn_measured_fraction_theta_max 0.995
_diffrn_measurement_device_type 'Bruker APEX-II CCD'
_diffrn_measurement_method '\f and \w scans'
_diffrn_radiation_type MoK\a
_diffrn_radiation_wavelength 0.71073
_diffrn_reflns_av_R_equivalents 0.0751
_diffrn_reflns_av_unetI/netI 0.0286
_diffrn_reflns_Laue_measured_fraction_full 0.998
_diffrn_reflns_Laue_measured_fraction_max 0.995
_diffrn_reflns_limit_h_max 14
_diffrn_reflns_limit_h_min -14
_diffrn_reflns_limit_k_max 19
_diffrn_reflns_limit_k_min -16
_diffrn_reflns_limit_l_max 25
_diffrn_reflns_limit_l_min -25
_diffrn_reflns_number 47053
_diffrn_reflns_point_group_measured_fraction_full 0.998
_diffrn_reflns_point_group_measured_fraction_max 0.995
_diffrn_reflns_theta_full 25.243
_diffrn_reflns_theta_max 26.489
_diffrn_reflns_theta_min 2.983
_exptl_absorpt_coefficient_mu 0.112
_exptl_absorpt_correction_T_max 0.7454
_exptl_absorpt_correction_T_min 0.6594
_exptl_absorpt_correction_type multi-scan
_exptl_absorpt_process_details SADABS
_exptl_crystal_colour yellow
_exptl_crystal_density_diffrn 1.462
_exptl_crystal_description plate
_exptl_crystal_F_000 1648
_exptl_crystal_size_max 0.46
_exptl_crystal_size_mid 0.45
_exptl_crystal_size_min 0.15
_refine_diff_density_max 0.189
_refine_diff_density_min -0.220
_refine_diff_density_rms 0.047
_refine_ls_extinction_method none
_refine_ls_goodness_of_fit_ref 1.086
_refine_ls_hydrogen_treatment mixed
_refine_ls_matrix_type full
_refine_ls_number_parameters 265
_refine_ls_number_reflns 3711
_refine_ls_number_restraints 1
_refine_ls_restrained_S_all 1.086
_refine_ls_R_factor_all 0.0841
_refine_ls_R_factor_gt 0.0535
_refine_ls_shift/su_max 0.000
_refine_ls_shift/su_mean 0.000
_refine_ls_structure_factor_coef Fsqd
_refine_ls_weighting_details 'w=1/[\s^2^(Fo^2^)+(0.0506P)^2^+2.6867P] where P=(Fo^2^+2Fc^2^)/3'
_refine_ls_weighting_scheme calc
_refine_ls_wR_factor_gt 0.1154
_refine_ls_wR_factor_ref 0.1358
_reflns_Friedel_coverage 0.000
_reflns_number_gt 2686
_reflns_number_total 3711
_reflns_threshold_expression 'I > 2\s(I)'
_cod_data_source_file d4ra08086f2.cif
_cod_data_source_block AL_4NO2_0m_a
_cod_depositor_comments
;
The following automatic conversions were performed:

data item '_exptl_absorpt_correction_type' value 'Multi-scan' was
changed to 'multi-scan' in accordance with the
/home/data/users/saulius/crontab/automatic-downloads/rss-feeds/RSC/lib/dictionaries/cif_core.dic
dictionary named 'cif_core.dic' version 2.4.2 last updated on
2011-04-26.

Automatic conversion script
Id: cif_fix_values 8170 2020-07-09 18:12:32Z antanas 
;
_cod_database_code 7249772
_shelx_shelxl_version_number 2019/1
_shelx_space_group_comment
;
The symmetry employed for this shelxl refinement is uniquely defined
by the following loop, which should always be used as a source of
symmetry information in preference to the above space-group names.
They are only intended as comments.
;

loop_
_space_group_symop_operation_xyz
'x, y, z'
'-x+1/2, -y, z+1/2'
'-x, y+1/2, -z+1/2'
'x+1/2, -y+1/2, -z'
'-x, -y, -z'
'x-1/2, y, -z-1/2'
'x, -y-1/2, z-1/2'
'-x-1/2, y-1/2, z'

loop_
_atom_site_label
_atom_site_type_symbol
_atom_site_fract_x
_atom_site_fract_y
_atom_site_fract_z
_atom_site_U_iso_or_equiv
_atom_site_adp_type
_atom_site_occupancy
_atom_site_site_symmetry_order
_atom_site_calc_flag
_atom_site_refinement_flags_posn
_atom_site_refinement_flags_adp
_atom_site_refinement_flags_occupancy
_atom_site_disorder_assembly
_atom_site_disorder_group
O1 O 0.23394(15) 0.74844(11) 0.47408(8) 0.0469(4) Uani 1 1 d . . . . .
O2 O 0.9111(2) 0.32210(16) 0.36215(13) 0.0826(7) Uani 1 1 d . . . . .
O3 O 1.01582(18) 0.36216(15) 0.44365(13) 0.0817(7) Uani 1 1 d . . . . .
O4 O 0.07654(17) 0.58886(11) 0.36082(10) 0.0567(5) Uani 1 1 d . . . . .
O5 O -0.08081(13) 0.74440(10) 0.38292(7) 0.0376(4) Uani 1 1 d . . . . .
O6 O -0.08014(14) 0.69782(11) 0.27812(7) 0.0414(4) Uani 1 1 d . . . . .
N1 N 0.40389(16) 0.67638(12) 0.48200(9) 0.0341(4) Uani 1 1 d D . . . .
H1 H 0.416(2) 0.6970(16) 0.5199(9) 0.051 Uiso 1 1 d D U . . .
N2 N 0.48447(15) 0.62183(11) 0.45448(9) 0.0313(4) Uani 1 1 d . . . . .
N3 N 0.19434(17) 0.70882(12) 0.34828(9) 0.0367(5) Uani 1 1 d . . . . .
N4 N 0.92687(19) 0.36608(14) 0.41067(13) 0.0525(6) Uani 1 1 d . . . . .
C1 C 0.30899(19) 0.70408(13) 0.44870(11) 0.0326(5) Uani 1 1 d . . . . .
C2 C 0.57055(18) 0.60051(13) 0.49094(11) 0.0310(5) Uani 1 1 d . . . . .
H2 H 0.575853 0.624019 0.532625 0.037 Uiso 1 1 calc R U . . .
C3 C 0.66087(18) 0.54027(13) 0.46899(10) 0.0290(5) Uani 1 1 d . . . . .
C4 C 0.6539(2) 0.49817(15) 0.40882(11) 0.0379(5) Uani 1 1 d . . . . .
H4 H 0.590532 0.508880 0.381279 0.046 Uiso 1 1 calc R U . . .
C5 C 0.7404(2) 0.44072(15) 0.38997(12) 0.0420(6) Uani 1 1 d . . . . .
H5 H 0.735400 0.412046 0.350155 0.050 Uiso 1 1 calc R U . . .
C6 C 0.83400(19) 0.42660(14) 0.43101(12) 0.0375(5) Uani 1 1 d . . . . .
C7 C 0.8436(2) 0.46674(15) 0.49047(12) 0.0395(6) Uani 1 1 d . . . . .
H7 H 0.907669 0.456065 0.517519 0.047 Uiso 1 1 calc R U . . .
C8 C 0.75591(19) 0.52344(15) 0.50928(11) 0.0360(5) Uani 1 1 d . . . . .
H8 H 0.760815 0.550729 0.549649 0.043 Uiso 1 1 calc R U . . .
C9 C 0.3012(2) 0.67549(16) 0.37757(11) 0.0393(6) Uani 1 1 d . . . . .
H9A H 0.368949 0.696851 0.353730 0.047 Uiso 1 1 calc R U . . .
H9B H 0.301526 0.612787 0.375210 0.047 Uiso 1 1 calc R U . . .
C10 C 0.17842(19) 0.79582(14) 0.32819(10) 0.0323(5) Uani 1 1 d . . . . .
C11 C 0.2612(2) 0.85993(16) 0.32257(11) 0.0428(6) Uani 1 1 d . . . . .
H11 H 0.339409 0.850238 0.333628 0.051 Uiso 1 1 calc R U . . .
C12 C 0.2238(2) 0.93961(17) 0.29978(12) 0.0485(7) Uani 1 1 d . . . . .
H12 H 0.278003 0.984342 0.295779 0.058 Uiso 1 1 calc R U . . .
C13 C 0.1076(2) 0.95458(16) 0.28275(13) 0.0487(6) Uani 1 1 d . . . . .
H13 H 0.085031 1.008537 0.267019 0.058 Uiso 1 1 calc R U . . .
C14 C 0.0254(2) 0.88929(15) 0.28915(11) 0.0401(6) Uani 1 1 d . . . . .
H14 H -0.052770 0.898830 0.278036 0.048 Uiso 1 1 calc R U . . .
C15 C 0.06127(19) 0.80983(14) 0.31227(10) 0.0314(5) Uani 1 1 d . . . . .
C16 C -0.00734(19) 0.73022(14) 0.32798(10) 0.0311(5) Uani 1 1 d . . . . .
C17 C 0.0904(2) 0.66459(15) 0.34764(11) 0.0382(5) Uani 1 1 d . . . . .
C18 C -0.1715(2) 0.68017(17) 0.37856(12) 0.0455(6) Uani 1 1 d . . . . .
H18A H -0.242721 0.699216 0.400226 0.055 Uiso 1 1 calc R U . . .
H18B H -0.146195 0.625682 0.397442 0.055 Uiso 1 1 calc R U . . .
C19 C -0.1893(2) 0.6723(2) 0.30677(13) 0.0534(7) Uani 1 1 d . . . . .
H19A H -0.208390 0.613082 0.295014 0.064 Uiso 1 1 calc R U . . .
H19B H -0.252469 0.709813 0.292323 0.064 Uiso 1 1 calc R U . . .

loop_
_atom_site_aniso_label
_atom_site_aniso_U_11
_atom_site_aniso_U_22
_atom_site_aniso_U_33
_atom_site_aniso_U_23
_atom_site_aniso_U_13
_atom_site_aniso_U_12
O1 0.0450(10) 0.0546(10) 0.0410(9) -0.0088(8) 0.0005(8) 0.0205(9)
O2 0.0762(16) 0.0840(16) 0.0876(17) -0.0272(14) 0.0098(13) 0.0262(13)
O3 0.0412(12) 0.0805(16) 0.123(2) -0.0115(14) -0.0097(13) 0.0223(11)
O4 0.0601(12) 0.0367(10) 0.0734(13) 0.0081(9) -0.0046(10) 0.0028(9)
O5 0.0378(9) 0.0436(9) 0.0316(8) -0.0050(7) 0.0065(7) -0.0053(7)
O6 0.0404(9) 0.0560(10) 0.0279(8) -0.0044(7) -0.0043(7) -0.0079(8)
N1 0.0331(10) 0.0369(10) 0.0322(10) -0.0076(8) -0.0035(8) 0.0083(8)
N2 0.0266(9) 0.0317(9) 0.0356(10) -0.0023(8) 0.0001(8) 0.0023(8)
N3 0.0336(11) 0.0431(11) 0.0334(10) 0.0018(8) -0.0028(8) 0.0074(9)
N4 0.0379(13) 0.0481(13) 0.0713(16) 0.0015(12) 0.0097(12) 0.0062(10)
C1 0.0312(11) 0.0296(11) 0.0369(12) 0.0016(9) 0.0010(10) 0.0027(9)
C2 0.0273(11) 0.0315(11) 0.0340(11) -0.0029(9) -0.0023(9) -0.0039(9)
C3 0.0245(10) 0.0282(10) 0.0342(11) 0.0029(8) -0.0005(9) -0.0042(9)
C4 0.0301(12) 0.0434(13) 0.0403(13) -0.0020(10) -0.0059(10) 0.0018(10)
C5 0.0380(13) 0.0465(14) 0.0414(13) -0.0068(11) 0.0017(11) 0.0001(11)
C6 0.0277(12) 0.0352(12) 0.0497(14) 0.0044(10) 0.0055(10) 0.0016(10)
C7 0.0261(11) 0.0456(13) 0.0468(14) 0.0095(11) -0.0066(10) 0.0013(10)
C8 0.0312(12) 0.0414(12) 0.0355(12) 0.0001(10) -0.0031(10) -0.0029(10)
C9 0.0359(12) 0.0483(14) 0.0339(12) -0.0030(10) -0.0022(10) 0.0144(11)
C10 0.0338(12) 0.0397(12) 0.0235(10) -0.0025(9) 0.0012(9) 0.0021(10)
C11 0.0320(12) 0.0571(15) 0.0393(13) -0.0070(11) 0.0032(11) -0.0038(11)
C12 0.0515(16) 0.0450(14) 0.0490(15) -0.0034(12) 0.0109(12) -0.0135(12)
C13 0.0559(17) 0.0391(14) 0.0512(15) 0.0042(11) 0.0087(13) 0.0017(12)
C14 0.0370(13) 0.0422(13) 0.0412(13) 0.0028(10) 0.0010(11) 0.0044(11)
C15 0.0314(12) 0.0373(12) 0.0256(10) -0.0018(9) 0.0018(9) 0.0025(9)
C16 0.0320(12) 0.0365(12) 0.0249(10) -0.0028(9) -0.0006(9) 0.0011(9)
C17 0.0427(14) 0.0398(13) 0.0320(12) -0.0019(10) -0.0005(10) 0.0051(11)
C18 0.0409(14) 0.0500(14) 0.0457(14) -0.0019(11) 0.0055(11) -0.0113(12)
C19 0.0454(15) 0.0677(18) 0.0470(15) -0.0052(13) -0.0021(12) -0.0197(14)

loop_
_atom_type_symbol
_atom_type_description
_atom_type_scat_dispersion_real
_atom_type_scat_dispersion_imag
_atom_type_scat_source
C C 0.0033 0.0016 'International Tables Vol C Tables 4.2.6.8 and 6.1.1.4'
H H 0.0000 0.0000 'International Tables Vol C Tables 4.2.6.8 and 6.1.1.4'
N N 0.0061 0.0033 'International Tables Vol C Tables 4.2.6.8 and 6.1.1.4'
O O 0.0106 0.0060 'International Tables Vol C Tables 4.2.6.8 and 6.1.1.4'

loop_
_geom_angle_atom_site_label_1
_geom_angle_atom_site_label_2
_geom_angle_atom_site_label_3
_geom_angle
_geom_angle_site_symmetry_1
_geom_angle_site_symmetry_3
_geom_angle_publ_flag
C16 O5 C18 105.51(16) . . ?
C16 O6 C19 108.16(17) . . ?
C1 N1 N2 121.64(18) . . ?
C2 N2 N1 115.64(18) . . ?
C17 N3 C10 111.17(18) . . ?
C17 N3 C9 123.51(19) . . ?
C10 N3 C9 124.3(2) . . ?
O2 N4 O3 123.2(2) . . ?
O2 N4 C6 118.7(2) . . ?
O3 N4 C6 118.1(2) . . ?
O1 C1 N1 121.8(2) . . ?
O1 C1 C9 122.2(2) . . ?
N1 C1 C9 115.99(19) . . ?
N2 C2 C3 121.73(19) . . ?
C8 C3 C4 118.9(2) . . ?
C8 C3 C2 119.11(19) . . ?
C4 C3 C2 121.98(19) . . ?
C5 C4 C3 120.4(2) . . ?
C6 C5 C4 118.9(2) . . ?
C7 C6 C5 122.2(2) . . ?
C7 C6 N4 118.8(2) . . ?
C5 C6 N4 119.0(2) . . ?
C6 C7 C8 118.4(2) . . ?
C7 C8 C3 121.1(2) . . ?
N3 C9 C1 109.94(18) . . ?
C11 C10 C15 121.8(2) . . ?
C11 C10 N3 128.4(2) . . ?
C15 C10 N3 109.79(19) . . ?
C10 C11 C12 117.3(2) . . ?
C11 C12 C13 121.8(2) . . ?
C14 C13 C12 120.0(2) . . ?
C15 C14 C13 118.9(2) . . ?
C14 C15 C10 120.2(2) . . ?
C14 C15 C16 130.8(2) . . ?
C10 C15 C16 108.84(19) . . ?
O6 C16 O5 106.50(16) . . ?
O6 C16 C15 116.40(17) . . ?
O5 C16 C15 110.61(17) . . ?
O6 C16 C17 112.11(17) . . ?
O5 C16 C17 108.41(17) . . ?
C15 C16 C17 102.65(17) . . ?
O4 C17 N3 126.4(2) . . ?
O4 C17 C16 126.4(2) . . ?
N3 C17 C16 107.14(19) . . ?
O5 C18 C19 102.49(19) . . ?
O6 C19 C18 105.33(19) . . ?

loop_
_geom_bond_atom_site_label_1
_geom_bond_atom_site_label_2
_geom_bond_distance
_geom_bond_site_symmetry_2
_geom_bond_publ_flag
O1 C1 1.212(3) . ?
O2 N4 1.217(3) . ?
O3 N4 1.218(3) . ?
O4 C17 1.211(3) . ?
O5 C16 1.419(3) . ?
O5 C18 1.434(3) . ?
O6 C16 1.407(3) . ?
O6 C19 1.429(3) . ?
N1 C1 1.347(3) . ?
N1 N2 1.367(2) . ?
N2 C2 1.275(3) . ?
N3 C17 1.366(3) . ?
N3 C10 1.417(3) . ?
N3 C9 1.451(3) . ?
N4 C6 1.471(3) . ?
C1 C9 1.525(3) . ?
C2 C3 1.457(3) . ?
C3 C8 1.385(3) . ?
C3 C4 1.396(3) . ?
C4 C5 1.380(3) . ?
C5 C6 1.374(3) . ?
C6 C7 1.371(3) . ?
C7 C8 1.383(3) . ?
C10 C11 1.372(3) . ?
C10 C15 1.389(3) . ?
C11 C12 1.384(4) . ?
C12 C13 1.386(4) . ?
C13 C14 1.382(4) . ?
C14 C15 1.378(3) . ?
C15 C16 1.492(3) . ?
C16 C17 1.558(3) . ?
C18 C19 1.490(4) . ?
